data_4114491
loop_
_publ_author_name
'David A. Shultz'
'Rosario M. Fico'
'Hyoyoung Lee'
'Jeff W. Kampf'
'Kristin Kirschbaum'
'A. Alan Pinkerton'
'Paul D. Boyle'

_publ_contact_author
;
        David A. Shultz
    Department of Chemistry, 527 Dabney Hall
    North Carolina State University
    Raleigh, NC  27695-8204
;
_publ_contact_author_email David_Shultz@ncsu.edu
_publ_contact_author_fax (919)515-6972
_publ_contact_author_phone (919)515-8920
_publ_section_title
;
 Mechanisms of Exchange Modulation in Trimethylenemethane-type Biradicals:
 The Roles of Conformation and Spin Density
;
_journal_name_full 'Journal of the American Chemical Society'
_journal_page_first 15426
_journal_page_last 15432
_journal_paper_doi 10.1021/ja037787o
_journal_volume 125
_journal_year 2003
_chemical_formula_sum 'C28 H36 N2 O2'
_chemical_formula_weight 432.59
_chemical_name_systematic
;
 ?
;
_space_group_IT_number 13
_symmetry_cell_setting monoclinic
_symmetry_space_group_name_Hall '-P 2yc'
_symmetry_space_group_name_H-M 'P 1 2/c 1'
_atom_sites_solution_hydrogens geom
_atom_sites_solution_primary direct
_atom_sites_solution_secondary difmap
_audit_creation_method SHELXL-97
_cell_angle_alpha 90.00
_cell_angle_beta 94.592(5)
_cell_angle_gamma 90.00
_cell_formula_units_Z 4
_cell_length_a 15.034(2)
_cell_length_b 8.4086(11)
_cell_length_c 19.420(3)
_cell_measurement_reflns_used 910
_cell_measurement_temperature 158(2)
_cell_measurement_theta_max 20.96
_cell_measurement_theta_min 2.42
_cell_volume 2447.1(6)
_computing_cell_refinement 'Bruker SMART'
_computing_data_collection 'Bruker SMART'
_computing_data_reduction 'Bruker SHELXTL'
_computing_molecular_graphics 'Bruker SHELXTL'
_computing_publication_material 'Bruker SHELXTL'
_computing_structure_refinement 'Bruker SHELXTL'
_computing_structure_solution 'Bruker SHELXTL'
_diffrn_ambient_temperature 158(2)
_diffrn_measured_fraction_theta_full 0.999
_diffrn_measured_fraction_theta_max 0.999
_diffrn_measurement_device_type 'CCD area detector'
_diffrn_measurement_method 'phi and omega scans'
_diffrn_radiation_monochromator graphite
_diffrn_radiation_source 'sealed tube'
_diffrn_radiation_type MoK\a
_diffrn_radiation_wavelength 0.71073
_diffrn_reflns_av_R_equivalents 0.0406
_diffrn_reflns_av_sigmaI/netI 0.0861
_diffrn_reflns_limit_h_max 16
_diffrn_reflns_limit_h_min -16
_diffrn_reflns_limit_k_max 9
_diffrn_reflns_limit_k_min -9
_diffrn_reflns_limit_l_max 21
_diffrn_reflns_limit_l_min -21
_diffrn_reflns_number 28025
_diffrn_reflns_theta_full 23.25
_diffrn_reflns_theta_max 23.25
_diffrn_reflns_theta_min 2.10
_exptl_absorpt_coefficient_mu 0.073
_exptl_absorpt_correction_type none
_exptl_crystal_colour brown
_exptl_crystal_density_diffrn 1.174
_exptl_crystal_description plate
_exptl_crystal_F_000 936
_exptl_crystal_size_max 0.06
_exptl_crystal_size_mid 0.12
_exptl_crystal_size_min 0.24
_refine_diff_density_max 0.323
_refine_diff_density_min -0.264
_refine_diff_density_rms 0.071
_refine_ls_extinction_coef 0.038(3)
_refine_ls_extinction_expression Fc^*^=kFc[1+0.001xFc^2^\l^3^/sin(2\q)]^-1/4^
_refine_ls_extinction_method SHELXL
_refine_ls_goodness_of_fit_ref 0.983
_refine_ls_hydrogen_treatment mixed
_refine_ls_matrix_type full
_refine_ls_number_parameters 301
_refine_ls_number_reflns 3524
_refine_ls_number_restraints 0
_refine_ls_restrained_S_all 0.983
_refine_ls_R_factor_all 0.1185
_refine_ls_R_factor_gt 0.0584
_refine_ls_shift/su_max 0.000
_refine_ls_shift/su_mean 0.000
_refine_ls_structure_factor_coef Fsqd
_refine_ls_weighting_details 'calc w=1/[\s^2^(Fo^2^)+(0.0919P)^2^+0.0000P] where P=(Fo^2^+2Fc^2^)/3'
_refine_ls_weighting_scheme calc
_refine_ls_wR_factor_gt 0.1330
_refine_ls_wR_factor_ref 0.1642
_reflns_number_gt 2083
_reflns_number_total 3524
_reflns_threshold_expression >2sigma(I)
_cod_data_source_file ja037787orom20030718_030736.cif
_cod_data_source_block flat2
_cod_database_code 4114491

loop_
_symmetry_equiv_pos_as_xyz
'x, y, z'
'-x, y, -z+1/2'
'-x, -y, -z'
'x, -y, z-1/2'

loop_
_atom_site_label
_atom_site_type_symbol
_atom_site_fract_x
_atom_site_fract_y
_atom_site_fract_z
_atom_site_U_iso_or_equiv
_atom_site_adp_type
_atom_site_occupancy
_atom_site_symmetry_multiplicity
_atom_site_calc_flag
_atom_site_refinement_flags
O1 O 0.55509(14) 0.5053(3) 0.55790(13) 0.0397(7) Uani 1 1 d .
O2 O 0.06664(16) 1.4226(3) 0.84788(14) 0.0514(8) Uani 1 1 d .
N1 N 0.47149(17) 0.4640(3) 0.56314(14) 0.0305(8) Uani 1 1 d .
N2 N 0.14800(17) 1.4381(3) 0.83201(15) 0.0341(8) Uani 1 1 d .
C1 C 0.4549(2) 0.2926(4) 0.58079(19) 0.0344(9) Uani 1 1 d .
C2 C 0.3597(2) 0.2475(5) 0.5558(2) 0.0540(12) Uani 1 1 d .
H2A H 0.3178 0.3131 0.5796 0.0515(19) Uiso 1 1 calc R
H2B H 0.3496 0.1351 0.5660 0.0515(19) Uiso 1 1 calc R
H2C H 0.3503 0.2653 0.5059 0.0515(19) Uiso 1 1 calc R
C3 C 0.5200(3) 0.1889(4) 0.5456(2) 0.0455(11) Uani 1 1 d .
H3A H 0.5099 0.2014 0.4954 0.0515(19) Uiso 1 1 calc R
H3B H 0.5110 0.0774 0.5580 0.0515(19) Uiso 1 1 calc R
H3C H 0.5812 0.2207 0.5606 0.0515(19) Uiso 1 1 calc R
C4 C 0.4699(3) 0.2747(5) 0.65913(19) 0.0441(10) Uani 1 1 d .
H4A H 0.5293 0.3148 0.6748 0.0515(19) Uiso 1 1 calc R
H4B H 0.4654 0.1622 0.6716 0.0515(19) Uiso 1 1 calc R
H4C H 0.4245 0.3357 0.6813 0.0515(19) Uiso 1 1 calc R
C5 C 0.4180(2) 0.5865(4) 0.59171(17) 0.0294(9) Uani 1 1 d .
C6 C 0.4531(2) 0.6729(4) 0.64860(17) 0.0320(9) Uani 1 1 d .
H6 H 0.5113 0.6493 0.6686 0.0515(19) Uiso 1 1 calc R
C7 C 0.4041(2) 0.7925(4) 0.67620(17) 0.0303(9) Uani 1 1 d .
H7 H 0.4281 0.8509 0.7153 0.0515(19) Uiso 1 1 calc R
C8 C 0.3188(2) 0.8266(4) 0.64585(17) 0.0269(8) Uani 1 1 d .
C9 C 0.2527(2) 0.9444(4) 0.66177(16) 0.0273(8) Uani 1 1 d .
C10 C 0.2410(2) 1.0695(4) 0.71146(16) 0.0268(8) Uani 1 1 d .
C11 C 0.2933(2) 1.1211(4) 0.77004(17) 0.0304(9) Uani 1 1 d .
H11 H 0.3491 1.0720 0.7829 0.0515(19) Uiso 1 1 calc R
C12 C 0.2629(2) 1.2442(4) 0.80884(17) 0.0315(9) Uani 1 1 d .
H12 H 0.2979 1.2800 0.8487 0.0515(19) Uiso 1 1 calc R
C13 C 0.1810(2) 1.3163(4) 0.79000(17) 0.0274(8) Uani 1 1 d .
C14 C 0.1273(2) 1.2644(4) 0.73200(17) 0.0283(9) Uani 1 1 d .
H14 H 0.0711 1.3128 0.7197 0.0515(19) Uiso 1 1 calc R
C15 C 0.1577(2) 1.1422(4) 0.69341(17) 0.0271(8) Uani 1 1 d .
C16 C 0.1119(2) 1.0625(4) 0.62805(16) 0.0272(8) Uani 1 1 d .
C17 C 0.1803(2) 0.9355(4) 0.61457(17) 0.0280(8) Uani 1 1 d .
C18 C 0.1912(2) 0.8051(4) 0.56208(17) 0.0277(9) Uani 1 1 d .
C19 C 0.2840(2) 0.7400(4) 0.58758(17) 0.0265(8) Uani 1 1 d .
C20 C 0.3324(2) 0.6214(4) 0.56032(17) 0.0283(9) Uani 1 1 d .
H20 H 0.3089 0.5635 0.5210 0.0515(19) Uiso 1 1 calc R
C21 C 0.0972(2) 1.1836(4) 0.56914(17) 0.0336(9) Uani 1 1 d .
H21A H 0.1545 1.2305 0.5595 0.0515(19) Uiso 1 1 calc R
H21B H 0.0569 1.2677 0.5827 0.0515(19) Uiso 1 1 calc R
H21C H 0.0707 1.1301 0.5276 0.0515(19) Uiso 1 1 calc R
C22 C 0.0214(2) 0.9918(4) 0.64515(18) 0.0317(9) Uani 1 1 d .
H22A H -0.0060 0.9354 0.6046 0.0515(19) Uiso 1 1 calc R
H22B H -0.0183 1.0777 0.6578 0.0515(19) Uiso 1 1 calc R
H22C H 0.0309 0.9174 0.6839 0.0515(19) Uiso 1 1 calc R
C23 C 0.1936(2) 0.8672(4) 0.48814(17) 0.0381(10) Uani 1 1 d .
H23A H 0.1354 0.9130 0.4727 0.0515(19) Uiso 1 1 calc R
H23B H 0.2070 0.7792 0.4575 0.0515(19) Uiso 1 1 calc R
H23C H 0.2398 0.9490 0.4868 0.0515(19) Uiso 1 1 calc R
C24 C 0.1199(2) 0.6736(4) 0.56408(18) 0.0353(9) Uani 1 1 d .
H24A H 0.1186 0.6340 0.6114 0.0515(19) Uiso 1 1 calc R
H24B H 0.1345 0.5861 0.5336 0.0515(19) Uiso 1 1 calc R
H24C H 0.0613 0.7173 0.5484 0.0515(19) Uiso 1 1 calc R
C25 C 0.1832(2) 1.6056(4) 0.83514(18) 0.0309(9) Uani 1 1 d .
C26 C 0.1288(3) 1.6992(5) 0.77991(19) 0.0495(11) Uani 1 1 d .
H26A H 0.1389 1.6560 0.7343 0.0515(19) Uiso 1 1 calc R
H26B H 0.1471 1.8111 0.7822 0.0515(19) Uiso 1 1 calc R
H26C H 0.0653 1.6911 0.7875 0.0515(19) Uiso 1 1 calc R
C27 C 0.1696(3) 1.6713(5) 0.90625(18) 0.0456(11) Uani 1 1 d .
H27A H 0.1062 1.6658 0.9144 0.0515(19) Uiso 1 1 calc R
H27B H 0.1895 1.7823 0.9090 0.0515(19) Uiso 1 1 calc R
H27C H 0.2044 1.6083 0.9413 0.0515(19) Uiso 1 1 calc R
C28 C 0.2815(2) 1.6122(5) 0.8210(2) 0.0476(11) Uani 1 1 d .
H28A H 0.3171 1.5540 0.8572 0.0515(19) Uiso 1 1 calc R
H28B H 0.3012 1.7233 0.8206 0.0515(19) Uiso 1 1 calc R
H28C H 0.2893 1.5636 0.7760 0.0515(19) Uiso 1 1 calc R

loop_
_atom_site_aniso_label
_atom_site_aniso_U_11
_atom_site_aniso_U_22
_atom_site_aniso_U_33
_atom_site_aniso_U_23
_atom_site_aniso_U_13
_atom_site_aniso_U_12
O1 0.0141(14) 0.0469(16) 0.0568(17) -0.0066(12) -0.0042(12) 0.0024(11)
O2 0.0215(15) 0.0632(19) 0.071(2) -0.0213(15) 0.0101(13) -0.0072(13)
N1 0.0164(17) 0.0391(19) 0.0351(18) -0.0024(14) -0.0041(13) 0.0038(14)
N2 0.0132(16) 0.0442(19) 0.0441(19) -0.0053(15) -0.0012(13) -0.0016(14)
C1 0.0184(19) 0.034(2) 0.049(2) 0.0022(18) -0.0089(17) -0.0031(16)
C2 0.036(2) 0.045(3) 0.077(3) 0.011(2) -0.019(2) -0.014(2)
C3 0.047(3) 0.036(2) 0.052(3) -0.0074(19) -0.006(2) 0.006(2)
C4 0.038(2) 0.044(2) 0.050(3) 0.004(2) -0.0005(19) 0.0051(19)
C5 0.0174(19) 0.034(2) 0.036(2) -0.0037(18) -0.0026(16) 0.0022(16)
C6 0.0148(19) 0.042(2) 0.038(2) -0.0035(18) -0.0092(16) 0.0038(17)
C7 0.019(2) 0.036(2) 0.034(2) -0.0033(17) -0.0088(16) 0.0034(17)
C8 0.0136(18) 0.032(2) 0.034(2) 0.0001(17) -0.0048(15) 0.0033(16)
C9 0.0153(18) 0.036(2) 0.029(2) 0.0004(17) -0.0054(15) -0.0012(16)
C10 0.0139(18) 0.034(2) 0.031(2) 0.0001(17) -0.0043(15) 0.0024(16)
C11 0.0153(19) 0.041(2) 0.033(2) -0.0023(18) -0.0086(16) 0.0006(16)
C12 0.0193(19) 0.042(2) 0.031(2) -0.0029(18) -0.0094(16) -0.0002(17)
C13 0.0180(19) 0.033(2) 0.031(2) -0.0073(16) -0.0002(16) -0.0004(16)
C14 0.0172(19) 0.034(2) 0.033(2) -0.0010(17) -0.0032(16) 0.0012(16)
C15 0.0187(19) 0.030(2) 0.032(2) 0.0057(17) -0.0034(16) -0.0044(16)
C16 0.0154(18) 0.033(2) 0.033(2) -0.0024(17) -0.0043(15) -0.0007(15)
C17 0.0161(19) 0.036(2) 0.031(2) 0.0009(17) -0.0037(16) -0.0013(16)
C18 0.0134(18) 0.038(2) 0.030(2) -0.0001(17) -0.0092(15) 0.0049(16)
C19 0.0133(18) 0.031(2) 0.034(2) -0.0013(17) -0.0053(15) -0.0005(16)
C20 0.020(2) 0.033(2) 0.030(2) -0.0048(16) -0.0070(16) -0.0007(16)
C21 0.023(2) 0.041(2) 0.036(2) 0.0041(18) -0.0049(16) 0.0019(17)
C22 0.0140(18) 0.041(2) 0.039(2) -0.0010(17) -0.0049(16) -0.0005(16)
C23 0.028(2) 0.046(2) 0.038(2) -0.0035(18) -0.0086(17) 0.0101(18)
C24 0.019(2) 0.043(2) 0.042(2) -0.0076(18) -0.0054(16) -0.0001(17)
C25 0.026(2) 0.029(2) 0.037(2) -0.0014(17) -0.0030(16) 0.0001(16)
C26 0.042(3) 0.057(3) 0.048(3) 0.008(2) -0.010(2) 0.007(2)
C27 0.045(3) 0.047(3) 0.043(2) -0.008(2) -0.0064(19) 0.001(2)
C28 0.025(2) 0.042(2) 0.075(3) 0.002(2) 0.002(2) -0.0037(18)

loop_
_atom_type_symbol
_atom_type_description
_atom_type_scat_dispersion_real
_atom_type_scat_dispersion_imag
_atom_type_scat_source
C C 0.0033 0.0016 'International Tables Vol C Tables 4.2.6.8 and 6.1.1.4'
H H 0.0000 0.0000 'International Tables Vol C Tables 4.2.6.8 and 6.1.1.4'
N N 0.0061 0.0033 'International Tables Vol C Tables 4.2.6.8 and 6.1.1.4'
O O 0.0106 0.0060 'International Tables Vol C Tables 4.2.6.8 and 6.1.1.4'

loop_
_geom_angle_atom_site_label_1
_geom_angle_atom_site_label_2
_geom_angle_atom_site_label_3
_geom_angle
O1 N1 C5 114.0(3)
O1 N1 C1 116.5(2)
C5 N1 C1 119.1(3)
O2 N2 C13 116.3(3)
O2 N2 C25 115.0(3)
C13 N2 C25 124.0(3)
N1 C1 C3 108.9(3)
N1 C1 C2 109.6(3)
C3 C1 C2 109.8(3)
N1 C1 C4 107.9(3)
C3 C1 C4 110.1(3)
C2 C1 C4 110.6(3)
C6 C5 C20 120.7(3)
C6 C5 N1 119.3(3)
C20 C5 N1 120.0(3)
C7 C6 C5 120.6(3)
C6 C7 C8 119.1(3)
C7 C8 C19 120.1(3)
C7 C8 C9 132.1(3)
C19 C8 C9 107.9(3)
C17 C9 C10 110.7(3)
C17 C9 C8 109.9(3)
C10 C9 C8 139.3(3)
C11 C10 C15 119.8(3)
C11 C10 C9 132.7(3)
C15 C10 C9 107.5(3)
C12 C11 C10 119.2(3)
C11 C12 C13 120.5(3)
C12 C13 C14 121.0(3)
C12 C13 N2 120.2(3)
C14 C13 N2 118.7(3)
C15 C14 C13 118.4(3)
C14 C15 C10 121.1(3)
C14 C15 C16 128.8(3)
C10 C15 C16 110.1(3)
C17 C16 C21 113.4(3)
C17 C16 C22 112.7(3)
C21 C16 C22 109.8(3)
C17 C16 C15 100.5(3)
C21 C16 C15 110.6(3)
C22 C16 C15 109.4(3)
C9 C17 C18 111.5(3)
C9 C17 C16 111.1(3)
C18 C17 C16 137.4(3)
C17 C18 C23 113.4(3)
C17 C18 C19 100.7(3)
C23 C18 C19 109.5(3)
C17 C18 C24 112.8(3)
C23 C18 C24 109.6(3)
C19 C18 C24 110.5(3)
C20 C19 C8 120.9(3)
C20 C19 C18 129.1(3)
C8 C19 C18 110.0(3)
C19 C20 C5 118.7(3)
N2 C25 C26 106.8(3)
N2 C25 C27 107.8(3)
C26 C25 C27 110.6(3)
N2 C25 C28 111.7(3)
C26 C25 C28 109.2(3)
C27 C25 C28 110.7(3)

loop_
_geom_bond_atom_site_label_1
_geom_bond_atom_site_label_2
_geom_bond_distance
O1 N1 1.316(3)
O2 N2 1.292(3)
N1 C5 1.445(4)
N1 C1 1.507(4)
N2 C13 1.423(4)
N2 C25 1.504(4)
C1 C3 1.515(5)
C1 C2 1.522(5)
C1 C4 1.527(5)
C5 C6 1.391(5)
C5 C20 1.409(4)
C6 C7 1.380(5)
C7 C8 1.399(4)
C8 C19 1.410(4)
C8 C9 1.454(4)
C9 C17 1.368(4)
C9 C10 1.447(5)
C10 C11 1.399(4)
C10 C15 1.413(4)
C11 C12 1.380(5)
C12 C13 1.395(4)
C13 C14 1.402(4)
C14 C15 1.372(4)
C15 C16 1.548(4)
C16 C17 1.520(5)
C16 C21 1.534(4)
C16 C22 1.545(4)
C17 C18 1.515(5)
C18 C23 1.531(5)
C18 C19 1.542(4)
C18 C24 1.544(5)
C19 C20 1.367(4)
C25 C26 1.516(5)
C25 C27 1.516(5)
C25 C28 1.525(5)
